data_1543619
loop_
_publ_author_name
'de Ronde, Erik'
'Brugman, Sander J.T.'
'Koning, Niels'
'Tinnemans, Paul'
'Vlieg, Elias'

_publ_section_title
;
 3,4-Dimethoxybenzaldehyde
;
_journal_coeditor_code HB4058
_journal_issue 7
_journal_name_full IUCrData
_journal_page_first x161008
_journal_paper_doi 10.1107/S2414314616010087
_journal_volume 1
_journal_year 2016
_chemical_formula_iupac 'C9 H10 O3'
_chemical_formula_moiety 'C9 H10 O3'
_chemical_formula_sum 'C9 H10 O3'
_chemical_formula_weight 166.17
_chemical_melting_point 319
_chemical_name_common Veratraldehyde
_chemical_name_systematic
;
3,4-Dimethoxybenzaldehyde
;
_space_group_crystal_system orthorhombic
_space_group_IT_number 33
_space_group_name_Hall 'P 2c -2n'
_space_group_name_H-M_alt 'P n a 21'
_symmetry_space_group_name_Hall 'P 2c -2n'
_symmetry_space_group_name_H-M 'P n a 21'
_atom_sites_solution_hydrogens geom
_atom_sites_solution_primary direct
_atom_sites_solution_secondary difmap
_audit_creation_method SHELXL-2014
_cell_angle_alpha 90
_cell_angle_beta 90
_cell_angle_gamma 90
_cell_formula_units_Z 4
_cell_length_a 11.374(2)
_cell_length_b 14.363(3)
_cell_length_c 5.050(2)
_cell_measurement_reflns_used 2237
_cell_measurement_temperature 150(2)
_cell_measurement_theta_max 30
_cell_measurement_theta_min 2.2
_cell_volume 825.0(4)
_computing_cell_refinement
;
PEAKREF (Schreurs, 2013)
;
_computing_data_collection
;
APEX3 (Bruker, 2012)
;
_computing_data_reduction
;
SAINT (Bruker, 2012) and SADABS (Bruker, 2001)
;
_computing_molecular_graphics
;
PLATON (Spek, 2009) and <i>ShelXLe</i> (Sheldrick, 2015a)
;
_computing_structure_refinement
;
SHELXL2014 (Sheldrick, 2015b)
;
_computing_structure_solution
;
SHELXT2014 (Sheldrick, 2015a)
;
_diffrn_ambient_temperature 150(2)
_diffrn_detector_area_resol_mean 10.4
_diffrn_measured_fraction_theta_full 1.000
_diffrn_measured_fraction_theta_max 0.994
_diffrn_measurement_device 'Bruker D8 Quest APEX3'
_diffrn_measurement_method '\f and \w scans'
_diffrn_radiation_monochromator graphite
_diffrn_radiation_type MoK\a
_diffrn_radiation_wavelength 0.71073
_diffrn_reflns_av_R_equivalents 0.0501
_diffrn_reflns_limit_h_max 15
_diffrn_reflns_limit_h_min -16
_diffrn_reflns_limit_k_max 20
_diffrn_reflns_limit_k_min -20
_diffrn_reflns_limit_l_max 7
_diffrn_reflns_limit_l_min -7
_diffrn_reflns_number 34976
_diffrn_reflns_theta_full 25.242
_diffrn_reflns_theta_max 30.983
_diffrn_reflns_theta_min 2.284
_exptl_absorpt_coefficient_mu 0.100
_exptl_absorpt_correction_T_max 0.99
_exptl_absorpt_correction_T_min 0.90
_exptl_absorpt_correction_type multi-scan
_exptl_absorpt_process_details
;
(SADABS; Bruker, 2001)
;
_exptl_crystal_colour colourless
_exptl_crystal_density_diffrn 1.338
_exptl_crystal_description needle
_exptl_crystal_F_000 352
_exptl_crystal_size_max 0.352
_exptl_crystal_size_mid 0.153
_exptl_crystal_size_min 0.126
_refine_diff_density_max 0.337
_refine_diff_density_min -0.190
_refine_ls_abs_structure_details
;
Flack <i>x</i> determined using 930 quotients
[(<i>I</i>^+^)-(<i>I</i>^-^)]/[(<i>I</i>^+^)+(<i>I</i>^-^)]
(Parsons <i>et al.</i>,  2013)
;
_refine_ls_abs_structure_Flack 0.2(3)
_refine_ls_extinction_method none
_refine_ls_goodness_of_fit_ref 1.028
_refine_ls_hydrogen_treatment constr
_refine_ls_matrix_type full
_refine_ls_number_parameters 111
_refine_ls_number_reflns 2608
_refine_ls_number_restraints 1
_refine_ls_restrained_S_all 1.028
_refine_ls_R_factor_all 0.0467
_refine_ls_R_factor_gt 0.0350
_refine_ls_shift/su_max 0.000
_refine_ls_shift/su_mean 0.000
_refine_ls_structure_factor_coef Fsqd
_refine_ls_weighting_details 'w=1/[\s^2^(Fo^2^)+(0.0572P)^2^+0.1158P] where P=(Fo^2^+2Fc^2^)/3'
_refine_ls_weighting_scheme calc
_refine_ls_wR_factor_gt 0.0899
_refine_ls_wR_factor_ref 0.0969
_reflns_number_gt 2237
_reflns_number_total 2608
_reflns_threshold_expression 'I > 2\s(I)'
_cod_data_source_file hb4058sup1.cif
_cod_data_source_block I
_cod_database_code 1543619
_shelx_space_group_comment
;
The symmetry employed for this shelxl refinement is uniquely defined
by the following loop, which should always be used as a source of
symmetry information in preference to the above space-group names.
They are only intended as comments.
;
_shelx_estimated_absorpt_t_min 0.965
_shelx_estimated_absorpt_t_max 0.987
_shelxl_version_number 201.4

loop_
_space_group_symop_operation_xyz
'x, y, z'
'-x, -y, z+1/2'
'x+1/2, -y+1/2, z'
'-x+1/2, y+1/2, z+1/2'

loop_
_atom_site_type_symbol
_atom_site_label
_atom_site_fract_x
_atom_site_fract_y
_atom_site_fract_z
_atom_site_U_iso_or_equiv
_atom_site_adp_type
_atom_site_calc_flag
_atom_site_occupancy
O O01 0.62471(10) 0.74604(8) 0.1630(3) 0.0242(3) Uani d 1
O O02 0.51301(9) 0.63612(8) 0.4799(3) 0.0244(3) Uani d 1
O O03 0.84277(11) 0.46485(8) 1.0130(3) 0.0286(3) Uani d 1
C C04 0.63269(12) 0.63367(10) 0.5011(4) 0.0177(3) Uani d 1
C C05 0.69492(12) 0.57807(10) 0.6762(4) 0.0182(3) Uani d 1
H H05 0.6543 0.5369 0.7914 0.022 Uiso calc 1
C C06 0.69401(13) 0.69467(10) 0.3273(4) 0.0179(3) Uani d 1
C C07 0.81632(13) 0.69977(10) 0.3360(4) 0.0200(3) Uani d 1
H H07 0.8574 0.7408 0.2212 0.024 Uiso calc 1
C C08 0.88522(14) 0.52368(11) 0.8669(4) 0.0219(3) Uani d 1
H H08 0.9681 0.5319 0.8726 0.026 Uiso calc 1
C C09 0.87817(13) 0.64383(10) 0.5155(4) 0.0198(3) Uani d 1
H H09 0.9615 0.6475 0.5233 0.024 Uiso calc 1
C C10 0.81847(12) 0.58287(11) 0.6827(4) 0.0181(3) Uani d 1
C C11 0.44789(14) 0.59171(13) 0.6874(4) 0.0263(3) Uani d 1
H H11A 0.4698 0.6191 0.8582 0.040 Uiso calc 1
H H11B 0.4658 0.5250 0.6888 0.040 Uiso calc 1
H H11C 0.3635 0.6007 0.6572 0.040 Uiso calc 1
C C12 0.68316(17) 0.80898(11) -0.0137(4) 0.0281(4) Uani d 1
H H12A 0.6248 0.8402 -0.1256 0.042 Uiso calc 1
H H12B 0.7382 0.7742 -0.1254 0.042 Uiso calc 1
H H12C 0.7264 0.8556 0.0893 0.042 Uiso calc 1

loop_
_atom_site_aniso_label
_atom_site_aniso_U_11
_atom_site_aniso_U_22
_atom_site_aniso_U_33
_atom_site_aniso_U_12
_atom_site_aniso_U_13
_atom_site_aniso_U_23
O01 0.0249(6) 0.0236(5) 0.0242(6) 0.0029(4) -0.0010(5) 0.0068(5)
O02 0.0146(5) 0.0269(5) 0.0318(6) 0.0019(4) -0.0009(5) 0.0074(5)
O03 0.0247(6) 0.0284(6) 0.0328(7) 0.0016(5) -0.0036(6) 0.0090(6)
C04 0.0151(6) 0.0163(6) 0.0217(7) 0.0005(5) -0.0003(7) -0.0014(6)
C05 0.0170(6) 0.0161(6) 0.0215(7) -0.0003(5) 0.0000(7) 0.0020(6)
C06 0.0214(7) 0.0157(6) 0.0166(6) 0.0012(5) -0.0013(6) -0.0006(6)
C07 0.0215(7) 0.0192(7) 0.0193(7) -0.0016(6) 0.0031(7) 0.0001(6)
C08 0.0165(7) 0.0239(7) 0.0254(8) 0.0014(6) -0.0036(6) 0.0006(7)
C09 0.0155(6) 0.0219(7) 0.0222(8) -0.0014(5) 0.0001(6) -0.0016(6)
C10 0.0166(6) 0.0182(6) 0.0194(7) 0.0016(5) -0.0013(7) -0.0022(6)
C11 0.0153(6) 0.0316(8) 0.0321(8) -0.0009(6) 0.0032(7) 0.0016(7)
C12 0.0385(9) 0.0213(7) 0.0244(8) 0.0026(6) 0.0012(8) 0.0075(7)

loop_
_atom_type_symbol
_atom_type_description
_atom_type_scat_dispersion_real
_atom_type_scat_dispersion_imag
_atom_type_scat_source
C C 0.0033 0.0016 'International Tables Vol C Tables 4.2.6.8 and 6.1.1.4'
H H 0.0000 0.0000 'International Tables Vol C Tables 4.2.6.8 and 6.1.1.4'
O O 0.0106 0.0060 'International Tables Vol C Tables 4.2.6.8 and 6.1.1.4'

loop_
_geom_angle_atom_site_label_1
_geom_angle_atom_site_label_2
_geom_angle_atom_site_label_3
_geom_angle
C06 O01 C12 116.90(14)
C04 O02 C11 116.51(14)
O02 C04 C05 125.02(15)
O02 C04 C06 115.10(14)
C05 C04 C06 119.88(12)
C04 C05 C10 119.78(14)
C04 C05 H05 120.1
C10 C05 H05 120.1
O01 C06 C07 124.66(14)
O01 C06 C04 115.20(13)
C07 C06 C04 120.12(14)
C06 C07 C09 119.45(15)
C06 C07 H07 120.3
C09 C07 H07 120.3
O03 C08 C10 125.30(15)
O03 C08 H08 117.4
C10 C08 H08 117.4
C10 C09 C07 120.53(14)
C10 C09 H09 119.7
C07 C09 H09 119.7
C09 C10 C05 120.23(15)
C09 C10 C08 119.66(13)
C05 C10 C08 120.11(15)
O02 C11 H11A 109.5
O02 C11 H11B 109.5
H11A C11 H11B 109.5
O02 C11 H11C 109.5
H11A C11 H11C 109.5
H11B C11 H11C 109.5
O01 C12 H12A 109.5
O01 C12 H12B 109.5
H12A C12 H12B 109.5
O01 C12 H12C 109.5
H12A C12 H12C 109.5
H12B C12 H12C 109.5

loop_
_geom_bond_atom_site_label_1
_geom_bond_atom_site_label_2
_geom_bond_distance
O01 C06 1.361(2)
O01 C12 1.434(2)
O02 C04 1.3659(17)
O02 C11 1.433(2)
O03 C08 1.221(2)
C04 C05 1.386(2)
C04 C06 1.423(2)
C05 C10 1.4073(19)
C05 H05 0.9500
C06 C07 1.394(2)
C07 C09 1.401(3)
C07 H07 0.9500
C08 C10 1.471(2)
C08 H08 0.9500
C09 C10 1.393(2)
C09 H09 0.9500
C11 H11A 0.9800
C11 H11B 0.9800
C11 H11C 0.9800
C12 H12A 0.9800
C12 H12B 0.9800
C12 H12C 0.9800

loop_
_geom_torsion_atom_site_label_1
_geom_torsion_atom_site_label_2
_geom_torsion_atom_site_label_3
_geom_torsion_atom_site_label_4
_geom_torsion
C11 O02 C04 C05 12.6(2)
C11 O02 C04 C06 -166.89(15)
O02 C04 C05 C10 -178.91(16)
C06 C04 C05 C10 0.6(2)
C12 O01 C06 C07 0.5(2)
C12 O01 C06 C04 179.47(14)
O02 C04 C06 O01 -0.6(2)
C05 C04 C06 O01 179.87(14)
O02 C04 C06 C07 178.39(14)
C05 C04 C06 C07 -1.1(2)
O01 C06 C07 C09 179.45(17)
C04 C06 C07 C09 0.6(2)
C06 C07 C09 C10 0.6(2)
C07 C09 C10 C05 -1.1(2)
C07 C09 C10 C08 179.07(15)
C04 C05 C10 C09 0.6(2)
C04 C05 C10 C08 -179.65(16)
O03 C08 C10 C09 -176.38(16)
O03 C08 C10 C05 3.8(3)

_cod_database_fobs_code 1543619
